data_4101061
_journal_name_full 'Journal of the American Chemical Society'
_journal_paper_doi 10.1021/ja057122h
_journal_year 2006
_chemical_formula_sum 'C34 H40 Cl4 Cu2 I2 N8'
_chemical_formula_weight 1083.42
_space_group_IT_number 14
_symmetry_cell_setting monoclinic
_symmetry_space_group_name_Hall '-P 2ybc'
_symmetry_space_group_name_H-M 'P 1 21/c 1'
_cell_angle_alpha 90.00
_cell_angle_beta 98.340(4)
_cell_angle_gamma 90.00
_cell_formula_units_Z 2
_cell_length_a 8.3975(18)
_cell_length_b 10.861(2)
_cell_length_c 21.890(5)
_cell_measurement_temperature 100(2)
_cell_volume 1975.5(7)
_diffrn_ambient_temperature 100(2)
_exptl_crystal_density_diffrn 1.821
_cod_depositor_comments
;
The following automatic conversions were performed:
'_symmetry_cell_setting' value 'Monoclinic' changed to 'monoclinic'
according to '/home/saulius/struct/CIF-dictionaries/cif_core.dic'
dictionary named 'cif_core.dic' version 2.4.1 from 2010-06-29.

Automatic conversion script
Id: cif_fix_enum 1527 2010-12-29 10:47:43Z saulius 
;
_cod_original_sg_symbol_H-M 'P 21/c'
_cod_database_code 4101061

loop_
_symmetry_equiv_pos_as_xyz
'x, y, z'
'-x, y+1/2, -z+1/2'
'-x, -y, -z'
'x, -y-1/2, z-1/2'

loop_
_atom_site_label
_atom_site_type_symbol
_atom_site_fract_x
_atom_site_fract_y
_atom_site_fract_z
_atom_site_U_iso_or_equiv
_atom_site_adp_type
_atom_site_occupancy
_atom_site_symmetry_multiplicity
_atom_site_calc_flag
_atom_site_refinement_flags
_atom_site_disorder_assembly
_atom_site_disorder_group
Cu1 Cu -0.01505(9) 0.73845(7) 0.10369(3) 0.0158(2) Uani 1 1 d . . .
I2 I -0.15301(11) 0.39541(9) 0.08401(4) 0.0277(2) Uani 0.50 1 d P . .
Cl1 Cl -0.14870(19) 0.70126(17) 0.18464(7) 0.0264(4) Uani 1 1 d . . .
Cl2 Cl 0.1276(2) 0.86943(16) 0.05212(8) 0.0275(4) Uani 1 1 d . . .
N4 N 0.3369(6) 0.5155(5) 0.1966(2) 0.0139(11) Uani 1 1 d . . .
C15 C 0.2506(7) 0.2405(6) 0.1458(3) 0.0172(14) Uani 1 1 d . . .
H15A H 0.1977 0.2613 0.1815 0.026 Uiso 1 1 calc R . .
H15B H 0.2182 0.1575 0.1314 0.026 Uiso 1 1 calc R . .
H15C H 0.2187 0.2999 0.1126 0.026 Uiso 1 1 calc R . .
N17 N 0.3902(6) 0.1540(5) 0.0288(2) 0.0205(13) Uani 1 1 d . . .
N1 N 0.1790(6) 0.6506(5) 0.1431(2) 0.0153(11) Uani 1 1 d . . .
C13 C 0.5321(7) 0.1632(5) 0.1356(3) 0.0136(13) Uani 1 1 d . . .
C11 C 0.6993(7) 0.1622(6) 0.1550(3) 0.0173(14) Uani 1 1 d . . .
C9 C 0.7496(8) 0.4183(6) 0.2753(3) 0.0269(17) Uani 1 1 d . . .
H9A H 0.7344 0.5027 0.2597 0.040 Uiso 1 1 calc R . .
H9B H 0.8649 0.3995 0.2834 0.040 Uiso 1 1 calc R . .
H9C H 0.7029 0.4102 0.3136 0.040 Uiso 1 1 calc R . .
C21 C 0.2400(8) 0.1489(6) -0.0010(3) 0.0206(15) Uani 1 1 d . . .
H21 H 0.1595 0.0950 0.0099 0.025 Uiso 1 1 calc R . .
C7 C 0.4987(7) 0.3245(6) 0.2105(3) 0.0141(13) Uani 1 1 d . . .
C6 C 0.3920(7) 0.4141(6) 0.2398(3) 0.0173(14) Uani 1 1 d . . .
H6A H 0.2976 0.3697 0.2510 0.021 Uiso 1 1 calc R . .
H6B H 0.4531 0.4487 0.2780 0.021 Uiso 1 1 calc R . .
C8 C 0.6672(7) 0.3294(6) 0.2276(3) 0.0146(13) Uani 1 1 d . . .
N20 N 0.2162(6) 0.2280(5) -0.0478(2) 0.0211(12) Uani 1 1 d . . .
C14 C 0.4317(7) 0.2446(6) 0.1643(3) 0.0150(13) Uani 1 1 d . . .
C12 C 0.8109(8) 0.0760(6) 0.1284(3) 0.0251(16) Uani 1 1 d . . .
H12A H 0.9204 0.0862 0.1503 0.038 Uiso 1 1 calc R . .
H12B H 0.8095 0.0944 0.0845 0.038 Uiso 1 1 calc R . .
H12C H 0.7756 -0.0091 0.1330 0.038 Uiso 1 1 calc R . .
C5 C 0.1851(7) 0.5573(6) 0.1831(3) 0.0156(13) Uani 1 1 d . . .
H5 H 0.0952 0.5251 0.1997 0.019 Uiso 1 1 calc R . .
C16 C 0.4590(8) 0.0822(6) 0.0833(3) 0.0220(15) Uani 1 1 d . . .
H16A H 0.5426 0.0261 0.0717 0.026 Uiso 1 1 calc R . .
H16B H 0.3734 0.0312 0.0972 0.026 Uiso 1 1 calc R . .
C2 C 0.3340(7) 0.6682(6) 0.1326(3) 0.0181(14) Uani 1 1 d . . .
H2 H 0.3677 0.7296 0.1063 0.022 Uiso 1 1 calc R . .
C10 C 0.7624(7) 0.2469(6) 0.2001(3) 0.0199(14) Uani 1 1 d . . .
H10 H 0.8756 0.2484 0.2126 0.024 Uiso 1 1 calc R . .
C3 C 0.4322(8) 0.5851(6) 0.1652(3) 0.0205(15) Uani 1 1 d . . .
H3 H 0.5451 0.5771 0.1660 0.025 Uiso 1 1 calc R . .
C19 C 0.3590(8) 0.2886(8) -0.0458(3) 0.042(2) Uani 1 1 d . . .
H19 H 0.3800 0.3525 -0.0731 0.051 Uiso 1 1 calc R . .
C18 C 0.4660(9) 0.2444(9) 0.0008(3) 0.041(2) Uani 1 1 d . . .
H18 H 0.5739 0.2711 0.0121 0.049 Uiso 1 1 calc R . .
I(1) I 0.0000 0.5000 0.0000 0.0419(2) Uani 1 2 d S . .

loop_
_atom_site_aniso_label
_atom_site_aniso_U_11
_atom_site_aniso_U_22
_atom_site_aniso_U_33
_atom_site_aniso_U_23
_atom_site_aniso_U_13
_atom_site_aniso_U_12
Cu1 0.0138(4) 0.0205(4) 0.0126(4) 0.0027(3) -0.0003(3) 0.0053(3)
I2 0.0233(5) 0.0269(5) 0.0309(5) -0.0055(4) -0.0028(4) -0.0019(4)
Cl1 0.0163(8) 0.0466(11) 0.0169(8) 0.0055(8) 0.0047(6) 0.0112(8)
Cl2 0.0220(9) 0.0286(10) 0.0293(10) 0.0144(8) -0.0052(7) -0.0022(7)
N4 0.017(3) 0.015(3) 0.009(3) 0.000(2) -0.001(2) 0.005(2)
C15 0.016(3) 0.020(4) 0.015(3) -0.002(3) 0.000(2) 0.004(3)
N17 0.022(3) 0.028(3) 0.010(3) -0.005(2) -0.002(2) 0.009(2)
N1 0.016(3) 0.020(3) 0.011(3) 0.000(2) 0.002(2) 0.002(2)
C13 0.019(3) 0.010(3) 0.011(3) 0.003(2) 0.000(2) -0.001(2)
C11 0.020(3) 0.020(4) 0.011(3) 0.007(3) 0.000(2) 0.004(3)
C9 0.034(4) 0.021(4) 0.022(4) -0.004(3) -0.010(3) 0.001(3)
C21 0.016(3) 0.027(4) 0.018(3) -0.003(3) 0.000(3) 0.008(3)
C7 0.018(3) 0.015(3) 0.010(3) 0.007(2) 0.001(2) 0.007(3)
C6 0.018(3) 0.018(3) 0.016(3) 0.000(3) 0.003(3) 0.006(3)
C8 0.017(3) 0.014(3) 0.011(3) -0.001(3) -0.002(2) 0.000(2)
N20 0.019(3) 0.032(3) 0.012(3) 0.001(2) 0.003(2) 0.004(2)
C14 0.016(3) 0.018(3) 0.010(3) 0.004(3) 0.000(2) -0.004(3)
C12 0.025(4) 0.030(4) 0.020(4) -0.006(3) 0.001(3) 0.013(3)
C5 0.015(3) 0.020(3) 0.013(3) -0.001(3) 0.006(2) 0.001(3)
C16 0.024(4) 0.023(4) 0.015(3) -0.001(3) -0.008(3) 0.009(3)
C2 0.014(3) 0.023(4) 0.017(3) 0.003(3) 0.002(3) 0.000(3)
C10 0.009(3) 0.023(4) 0.026(4) 0.006(3) -0.002(3) 0.001(3)
C3 0.013(3) 0.023(4) 0.026(4) 0.005(3) 0.004(3) 0.001(3)
C19 0.021(4) 0.078(6) 0.027(4) 0.036(4) 0.002(3) -0.001(4)
C18 0.021(4) 0.077(7) 0.023(4) 0.022(4) 0.000(3) 0.000(4)
I(1) 0.0579(5) 0.0383(5) 0.0292(4) -0.0103(3) 0.0051(3) -0.0125(4)

loop_
_geom_bond_atom_site_label_1
_geom_bond_atom_site_label_2
_geom_bond_distance
_geom_bond_site_symmetry_2
_geom_bond_publ_flag
Cu1 N20 1.971(5) 3_565 ?
Cu1 N1 1.975(5) . ?
Cu1 Cl2 2.2643(19) . ?
Cu1 Cl1 2.2671(18) . ?
Cu1 I(1) 3.4582(9) . ?
I2 I(1) 2.6475(11) . ?
N4 C5 1.345(7) . ?
N4 C3 1.357(8) . ?
N4 C6 1.481(7) . ?
C15 C14 1.517(8) . ?
N17 C21 1.335(8) . ?
N17 C18 1.362(9) . ?
N17 C16 1.472(8) . ?
N1 C5 1.336(8) . ?
N1 C2 1.368(8) . ?
C13 C11 1.407(8) . ?
C13 C14 1.428(8) . ?
C13 C16 1.502(8) . ?
C11 C10 1.396(9) . ?
C11 C12 1.502(9) . ?
C9 C8 1.512(8) . ?
C21 N20 1.330(8) . ?
C7 C14 1.389(8) . ?
C7 C8 1.411(8) . ?
C7 C6 1.526(8) . ?
C8 C10 1.395(9) . ?
N20 C19 1.363(9) . ?
N20 Cu1 1.971(5) 3_565 ?
C2 C3 1.355(8) . ?
C19 C18 1.346(10) . ?
I(1) I2 2.6475(11) 3_565 ?
